data_4064809
loop_
_publ_author_name
'Yang, Ming-Jun'
'Liu, Yan-Jing'
'Gong, Jun-Fang'
'Song, Mao-Ping'

_publ_section_title
;
 Unsymmetrical Chiral PCN Pincer Palladium(II) and Nickel(II) Complexes
 with Aryl-Based Aminophosphine--Imidazoline Ligands: Synthesis via Aryl
 C--H Activation and Asymmetric Addition of Diarylphosphines to Enones
;
_journal_issue 14
_journal_name_full Organometallics
_journal_page_first 3793
_journal_paper_doi 10.1021/om200350h
_journal_volume 30
_journal_year 2011
_chemical_absolute_configuration s
_chemical_formula_sum 'C31 H31 Cl N3 P Pd'
_chemical_formula_weight 618.41
_chemical_name_systematic
; 
 ? 
;
_space_group_IT_number 19
_symmetry_cell_setting orthorhombic
_symmetry_space_group_name_Hall 'P 2ac 2ab'
_symmetry_space_group_name_H-M 'P 21 21 21'
_atom_sites_solution_hydrogens geom
_atom_sites_solution_primary direct
_atom_sites_solution_secondary difmap
_audit_creation_method SHELXL-97
_cell_angle_alpha 90.00
_cell_angle_beta 90.00
_cell_angle_gamma 90.00
_cell_formula_units_Z 4
_cell_length_a 11.909(2)
_cell_length_b 12.573(3)
_cell_length_c 18.660(4)
_cell_measurement_reflns_used 398
_cell_measurement_temperature 291(2)
_cell_measurement_theta_max 25.1
_cell_measurement_theta_min 2
_cell_volume 2794.0(10)
_computing_cell_refinement raxis
_computing_data_collection raxis
_computing_data_reduction raxis
_computing_molecular_graphics texsan
_computing_publication_material texsan
_computing_structure_refinement 'SHELXL-97 (Sheldrick, 1997)'
_computing_structure_solution 'SHELXS-97 (Sheldrick, 1990)'
_diffrn_ambient_temperature 291(2)
_diffrn_measured_fraction_theta_full 0.959
_diffrn_measured_fraction_theta_max 0.959
_diffrn_measurement_device_type R-AXIS-IV
_diffrn_measurement_method 'Oscillation  frames'
_diffrn_radiation_monochromator graphite
_diffrn_radiation_source 'fine-focus sealed tube'
_diffrn_radiation_type MoK\a
_diffrn_radiation_wavelength 0.71073
_diffrn_reflns_av_R_equivalents 0.0238
_diffrn_reflns_av_sigmaI/netI 0.0284
_diffrn_reflns_limit_h_max 13
_diffrn_reflns_limit_h_min -13
_diffrn_reflns_limit_k_max 14
_diffrn_reflns_limit_k_min 0
_diffrn_reflns_limit_l_max 22
_diffrn_reflns_limit_l_min -22
_diffrn_reflns_number 8899
_diffrn_reflns_theta_full 25.00
_diffrn_reflns_theta_max 25.00
_diffrn_reflns_theta_min 1.95
_exptl_absorpt_coefficient_mu 0.842
_exptl_absorpt_correction_T_max 0.8701
_exptl_absorpt_correction_T_min 0.8496
_exptl_absorpt_correction_type multi-scan
_exptl_crystal_colour colorless
_exptl_crystal_density_diffrn 1.470
_exptl_crystal_density_method 'not measured'
_exptl_crystal_description prismatic
_exptl_crystal_F_000 1264
_exptl_crystal_size_max 0.20
_exptl_crystal_size_mid 0.17
_exptl_crystal_size_min 0.17
_refine_diff_density_max 0.309
_refine_diff_density_min -0.558
_refine_diff_density_rms 0.065
_refine_ls_abs_structure_details 'Flack H D (1983), Acta Cryst. A39, 876-881'
_refine_ls_abs_structure_Flack 0.51(3)
_refine_ls_extinction_coef 0.0071(4)
_refine_ls_extinction_expression Fc^*^=kFc[1+0.001xFc^2^\l^3^/sin(2\q)]^-1/4^
_refine_ls_extinction_method SHELXL
_refine_ls_goodness_of_fit_ref 1.087
_refine_ls_hydrogen_treatment mixed
_refine_ls_matrix_type full
_refine_ls_number_parameters 339
_refine_ls_number_reflns 4652
_refine_ls_number_restraints 0
_refine_ls_restrained_S_all 1.087
_refine_ls_R_factor_all 0.0339
_refine_ls_R_factor_gt 0.0315
_refine_ls_shift/su_max 0.001
_refine_ls_shift/su_mean 0.000
_refine_ls_structure_factor_coef Fsqd
_refine_ls_weighting_details 'calc w=1/[\s^2^(Fo^2^)+(0.0417P)^2^+1.5810P] where P=(Fo^2^+2Fc^2^)/3'
_refine_ls_weighting_scheme calc
_refine_ls_wR_factor_gt 0.0786
_refine_ls_wR_factor_ref 0.0798
_reflns_number_gt 4535
_reflns_number_total 4652
_reflns_threshold_expression >2sigma(I)
_cod_data_source_file om200350h_si_003.cif
_cod_data_source_block complex-4a
_cod_depositor_comments
;
The following automatic conversions were performed:

'_symmetry_cell_setting' value 'Orthorhombic' changed to
'orthorhombic' according to
/home/saulius/struct/CIF-dictionaries/cif_core.dic dictionary named
'cif_core.dic' version 2.4.1 from 2010-06-29.

Automatic conversion script
Id: cif_fix_values 1715 2011-07-08 13:25:40Z adriana 
;
_cod_original_cell_volume 2794.1(10)
_cod_original_sg_symbol_H-M P2(1)2(1)2(1)
_cod_database_code 4064809

loop_
_symmetry_equiv_pos_as_xyz
'x, y, z'
'-x+1/2, -y, z+1/2'
'-x, y+1/2, -z+1/2'
'x+1/2, -y+1/2, -z'

loop_
_atom_site_label
_atom_site_type_symbol
_atom_site_fract_x
_atom_site_fract_y
_atom_site_fract_z
_atom_site_U_iso_or_equiv
_atom_site_adp_type
_atom_site_occupancy
_atom_site_symmetry_multiplicity
_atom_site_calc_flag
_atom_site_refinement_flags
Pd1 Pd 0.49567(3) 0.398464(19) 0.535902(14) 0.03672(10) Uani 1 1 d .
P1 P 0.54737(9) 0.23795(8) 0.49631(6) 0.0389(2) Uani 1 1 d .
Cl1 Cl 0.37425(9) 0.35818(9) 0.63600(6) 0.0506(3) Uani 1 1 d .
N1 N 0.6503(3) 0.2648(3) 0.4374(2) 0.0455(9) Uani 1 1 d .
N2 N 0.4734(3) 0.5644(2) 0.53871(18) 0.0437(8) Uani 1 1 d .
N3 N 0.4994(4) 0.7206(2) 0.48424(16) 0.0502(8) Uani 1 1 d .
C1 C 0.6015(4) 0.1363(3) 0.5553(2) 0.0413(9) Uani 1 1 d .
C2 C 0.5363(4) 0.1032(4) 0.6132(2) 0.0542(11) Uani 1 1 d .
H2A H 0.4672 0.1354 0.6218 0.065 Uiso 1 1 calc R
C3 C 0.5732(5) 0.0232(4) 0.6580(3) 0.0631(13) Uani 1 1 d .
H3A H 0.5278 0.0004 0.6955 0.076 Uiso 1 1 calc R
C4 C 0.6763(5) -0.0229(4) 0.6477(3) 0.0638(13) Uani 1 1 d .
H4A H 0.7014 -0.0759 0.6786 0.077 Uiso 1 1 calc R
C5 C 0.7424(5) 0.0100(4) 0.5913(3) 0.0684(14) Uani 1 1 d .
H5A H 0.8121 -0.0215 0.5839 0.082 Uiso 1 1 calc R
C6 C 0.7062(4) 0.0892(4) 0.5456(3) 0.0552(11) Uani 1 1 d .
H6A H 0.7521 0.1112 0.5080 0.066 Uiso 1 1 calc R
C7 C 0.4372(4) 0.1731(3) 0.4451(2) 0.0431(9) Uani 1 1 d .
C8 C 0.3856(4) 0.0777(4) 0.4642(3) 0.0581(12) Uani 1 1 d .
H8A H 0.4087 0.0421 0.5054 0.070 Uiso 1 1 calc R
C9 C 0.3001(4) 0.0355(5) 0.4223(3) 0.0717(16) Uani 1 1 d .
H9A H 0.2672 -0.0290 0.4348 0.086 Uiso 1 1 calc R
C10 C 0.2644(5) 0.0884(6) 0.3632(4) 0.0865(19) Uani 1 1 d .
H10A H 0.2060 0.0606 0.3360 0.104 Uiso 1 1 calc R
C11 C 0.3131(6) 0.1815(6) 0.3433(4) 0.095(2) Uani 1 1 d .
H11A H 0.2888 0.2165 0.3022 0.114 Uiso 1 1 calc R
C12 C 0.3998(5) 0.2246(5) 0.3847(3) 0.0753(16) Uani 1 1 d .
H12A H 0.4325 0.2888 0.3712 0.090 Uiso 1 1 calc R
C13 C 0.5918(3) 0.4432(3) 0.4549(2) 0.0392(9) Uani 1 1 d .
C14 C 0.6579(3) 0.3724(3) 0.4165(2) 0.0411(9) Uani 1 1 d .
C15 C 0.7271(3) 0.4086(3) 0.3612(2) 0.0461(9) Uani 1 1 d .
H15A H 0.7697 0.3609 0.3345 0.055 Uiso 1 1 calc R
C16 C 0.7312(4) 0.5171(4) 0.3466(2) 0.0518(11) Uani 1 1 d .
H16A H 0.7788 0.5418 0.3107 0.062 Uiso 1 1 calc R
C17 C 0.6662(4) 0.5889(3) 0.3842(2) 0.0489(10) Uani 1 1 d .
H17A H 0.6701 0.6612 0.3738 0.059 Uiso 1 1 calc R
C18 C 0.5946(3) 0.5523(3) 0.4382(2) 0.0381(9) Uani 1 1 d .
C19 C 0.5221(3) 0.6141(3) 0.4860(2) 0.0398(9) Uani 1 1 d .
C20 C 0.4147(4) 0.7438(4) 0.5387(3) 0.0584(12) Uani 1 1 d .
H20A H 0.3421 0.7576 0.5170 0.070 Uiso 1 1 calc R
H20B H 0.4363 0.8046 0.5676 0.070 Uiso 1 1 calc R
C21 C 0.4122(4) 0.6410(3) 0.5839(2) 0.0490(10) Uani 1 1 d .
H21A H 0.3342 0.6173 0.5889 0.059 Uiso 1 1 calc R
C22 C 0.5148(4) 0.7907(3) 0.4242(2) 0.0461(10) Uani 1 1 d .
C23 C 0.4542(4) 0.7780(4) 0.3623(3) 0.0607(12) Uani 1 1 d .
H23A H 0.4028 0.7225 0.3586 0.073 Uiso 1 1 calc R
C24 C 0.4689(4) 0.8470(5) 0.3056(3) 0.0658(14) Uani 1 1 d .
H24A H 0.4290 0.8361 0.2634 0.079 Uiso 1 1 calc R
C25 C 0.5416(4) 0.9317(4) 0.3104(3) 0.0579(13) Uani 1 1 d .
C26 C 0.6020(4) 0.9436(4) 0.3734(3) 0.0620(13) Uani 1 1 d .
H26A H 0.6530 0.9993 0.3774 0.074 Uiso 1 1 calc R
C27 C 0.5885(4) 0.8750(3) 0.4301(3) 0.0555(11) Uani 1 1 d .
H27A H 0.6288 0.8853 0.4723 0.067 Uiso 1 1 calc R
C28 C 0.5541(6) 1.0111(6) 0.2497(3) 0.097(2) Uani 1 1 d .
H28A H 0.5087 0.9892 0.2099 0.145 Uiso 1 1 calc R
H28B H 0.6314 1.0143 0.2352 0.145 Uiso 1 1 calc R
H28C H 0.5303 1.0801 0.2657 0.145 Uiso 1 1 calc R
C29 C 0.4649(4) 0.6502(4) 0.6584(2) 0.0604(14) Uani 1 1 d .
H29A H 0.4637 0.5791 0.6798 0.073 Uiso 1 1 calc R
C30 C 0.5867(5) 0.6867(5) 0.6571(4) 0.091(2) Uani 1 1 d .
H30C H 0.6149 0.6903 0.7052 0.136 Uiso 1 1 calc R
H30D H 0.5913 0.7557 0.6353 0.136 Uiso 1 1 calc R
H30A H 0.6308 0.6371 0.6300 0.136 Uiso 1 1 calc R
C31 C 0.3925(6) 0.7221(5) 0.7054(3) 0.090(2) Uani 1 1 d .
H31C H 0.3167 0.6960 0.7058 0.135 Uiso 1 1 calc R
H31D H 0.3936 0.7932 0.6867 0.135 Uiso 1 1 calc R
H31A H 0.4217 0.7223 0.7534 0.135 Uiso 1 1 calc R
H1 H 0.685(4) 0.225(4) 0.413(2) 0.050(14) Uiso 1 1 d .

loop_
_atom_site_aniso_label
_atom_site_aniso_U_11
_atom_site_aniso_U_22
_atom_site_aniso_U_33
_atom_site_aniso_U_23
_atom_site_aniso_U_13
_atom_site_aniso_U_12
Pd1 0.03979(16) 0.03059(14) 0.03979(15) -0.00088(11) 0.00142(15) -0.00073(14)
P1 0.0417(6) 0.0303(5) 0.0448(5) -0.0005(4) 0.0004(5) 0.0019(4)
Cl1 0.0541(6) 0.0480(6) 0.0498(6) 0.0006(5) 0.0089(5) -0.0050(5)
N1 0.048(2) 0.0333(18) 0.055(2) 0.0014(16) 0.0147(17) 0.0052(15)
N2 0.048(2) 0.0360(15) 0.0467(18) -0.0028(14) 0.0069(16) -0.0009(13)
N3 0.068(2) 0.0315(15) 0.0508(18) 0.0056(13) 0.011(2) 0.0078(19)
C1 0.047(2) 0.0328(19) 0.044(2) -0.0012(16) -0.0059(17) -0.0019(16)
C2 0.054(3) 0.053(2) 0.056(3) 0.003(2) 0.0026(19) 0.006(2)
C3 0.081(4) 0.063(3) 0.046(3) 0.012(2) 0.000(2) -0.005(3)
C4 0.074(3) 0.049(3) 0.069(3) 0.009(2) -0.022(3) 0.002(2)
C5 0.058(3) 0.068(3) 0.079(4) 0.017(3) -0.011(3) 0.017(2)
C6 0.053(3) 0.057(3) 0.055(3) 0.006(2) -0.006(2) 0.005(2)
C7 0.048(2) 0.038(2) 0.044(2) -0.0052(17) 0.0007(17) 0.0064(17)
C8 0.059(3) 0.068(3) 0.048(2) -0.009(2) 0.001(2) -0.019(2)
C9 0.063(3) 0.088(4) 0.065(3) -0.026(3) 0.013(3) -0.032(3)
C10 0.069(4) 0.113(6) 0.077(4) -0.035(4) -0.014(3) -0.011(4)
C11 0.104(5) 0.098(5) 0.083(4) -0.002(4) -0.054(4) -0.001(4)
C12 0.080(4) 0.061(3) 0.085(4) 0.009(3) -0.034(3) -0.007(3)
C13 0.037(2) 0.037(2) 0.044(2) 0.0015(17) -0.0035(17) -0.0043(15)
C14 0.045(2) 0.035(2) 0.042(2) -0.0013(17) -0.0024(17) -0.0014(16)
C15 0.047(2) 0.044(2) 0.047(2) 0.000(2) 0.0070(18) 0.0031(19)
C16 0.053(3) 0.048(3) 0.055(3) 0.005(2) 0.014(2) -0.005(2)
C17 0.057(3) 0.038(2) 0.052(2) 0.005(2) 0.0100(19) -0.0052(19)
C18 0.038(2) 0.0325(19) 0.044(2) 0.0010(16) -0.0002(16) 0.0014(15)
C19 0.037(2) 0.0384(19) 0.044(2) -0.0030(15) -0.0022(15) -0.0031(16)
C20 0.073(3) 0.046(2) 0.056(3) 0.002(2) 0.010(2) 0.014(2)
C21 0.060(3) 0.036(2) 0.051(2) -0.0008(19) 0.008(2) 0.0097(19)
C22 0.055(3) 0.0361(18) 0.047(2) 0.0026(16) 0.003(2) 0.0093(19)
C23 0.072(3) 0.050(3) 0.060(3) 0.005(2) -0.010(2) -0.010(2)
C24 0.064(4) 0.083(3) 0.050(3) 0.007(2) -0.008(2) 0.001(3)
C25 0.054(3) 0.062(3) 0.057(3) 0.017(2) 0.013(2) 0.017(2)
C26 0.056(3) 0.041(2) 0.089(4) 0.009(2) 0.007(3) 0.001(2)
C27 0.064(3) 0.045(3) 0.057(3) 0.005(2) -0.009(2) -0.002(2)
C28 0.092(5) 0.111(5) 0.086(4) 0.049(4) 0.024(3) 0.016(4)
C29 0.091(4) 0.043(2) 0.048(2) -0.0040(19) 0.000(2) 0.017(2)
C30 0.092(5) 0.078(4) 0.103(5) -0.028(4) -0.030(4) 0.009(3)
C31 0.150(6) 0.070(4) 0.052(3) -0.008(3) 0.013(4) 0.045(4)

loop_
_atom_type_symbol
_atom_type_description
_atom_type_scat_dispersion_real
_atom_type_scat_dispersion_imag
_atom_type_scat_source
C C 0.0033 0.0016 'International Tables Vol C Tables 4.2.6.8 and 6.1.1.4'
H H 0.0000 0.0000 'International Tables Vol C Tables 4.2.6.8 and 6.1.1.4'
N N 0.0061 0.0033 'International Tables Vol C Tables 4.2.6.8 and 6.1.1.4'
P P 0.1023 0.0942 'International Tables Vol C Tables 4.2.6.8 and 6.1.1.4'
Cl Cl 0.1484 0.1585 'International Tables Vol C Tables 4.2.6.8 and 6.1.1.4'
Pd Pd -0.9988 1.0072 'International Tables Vol C Tables 4.2.6.8 and 6.1.1.4'

loop_
_geom_angle_atom_site_label_1
_geom_angle_atom_site_label_2
_geom_angle_atom_site_label_3
_geom_angle
C13 Pd1 N2 79.06(14)
C13 Pd1 P1 81.07(12)
N2 Pd1 P1 159.76(10)
C13 Pd1 Cl1 175.55(12)
N2 Pd1 Cl1 96.49(10)
P1 Pd1 Cl1 103.36(4)
N1 P1 C1 106.27(19)
N1 P1 C7 105.8(2)
C1 P1 C7 105.11(19)
N1 P1 Pd1 103.64(13)
C1 P1 Pd1 122.40(14)
C7 P1 Pd1 112.37(13)
C14 N1 P1 114.8(3)
C14 N1 H1 115(4)
P1 N1 H1 129(4)
C19 N2 C21 109.9(3)
C19 N2 Pd1 113.6(3)
C21 N2 Pd1 136.5(3)
C19 N3 C22 126.4(3)
C19 N3 C20 108.4(3)
C22 N3 C20 120.6(3)
C6 C1 C2 118.2(4)
C6 C1 P1 122.8(3)
C2 C1 P1 119.0(3)
C3 C2 C1 120.6(4)
C3 C2 H2A 119.7
C1 C2 H2A 119.7
C4 C3 C2 120.6(5)
C4 C3 H3A 119.7
C2 C3 H3A 119.7
C3 C4 C5 119.4(5)
C3 C4 H4A 120.3
C5 C4 H4A 120.3
C4 C5 C6 120.7(5)
C4 C5 H5A 119.7
C6 C5 H5A 119.7
C5 C6 C1 120.4(5)
C5 C6 H6A 119.8
C1 C6 H6A 119.8
C12 C7 C8 118.3(4)
C12 C7 P1 117.0(4)
C8 C7 P1 124.7(3)
C9 C8 C7 120.5(5)
C9 C8 H8A 119.8
C7 C8 H8A 119.8
C10 C9 C8 120.0(6)
C10 C9 H9A 120.0
C8 C9 H9A 120.0
C9 C10 C11 120.8(6)
C9 C10 H10A 119.6
C11 C10 H10A 119.6
C10 C11 C12 119.9(6)
C10 C11 H11A 120.0
C12 C11 H11A 120.0
C7 C12 C11 120.6(6)
C7 C12 H12A 119.7
C11 C12 H12A 119.7
C14 C13 C18 119.9(4)
C14 C13 Pd1 122.7(3)
C18 C13 Pd1 117.4(3)
C13 C14 C15 120.5(4)
C13 C14 N1 115.8(4)
C15 C14 N1 123.7(4)
C16 C15 C14 119.0(4)
C16 C15 H15A 120.5
C14 C15 H15A 120.5
C17 C16 C15 121.4(4)
C17 C16 H16A 119.3
C15 C16 H16A 119.3
C16 C17 C18 119.5(4)
C16 C17 H17A 120.2
C18 C17 H17A 120.2
C17 C18 C13 119.6(4)
C17 C18 C19 128.6(4)
C13 C18 C19 111.7(4)
N2 C19 N3 113.5(3)
N2 C19 C18 117.9(3)
N3 C19 C18 128.5(4)
N3 C20 C21 103.1(3)
N3 C20 H20A 111.1
C21 C20 H20A 111.1
N3 C20 H20B 111.1
C21 C20 H20B 111.1
H20A C20 H20B 109.1
N2 C21 C29 111.6(4)
N2 C21 C20 103.0(3)
C29 C21 C20 115.1(4)
N2 C21 H21A 109.0
C29 C21 H21A 109.0
C20 C21 H21A 109.0
C23 C22 C27 119.5(4)
C23 C22 N3 121.2(4)
C27 C22 N3 119.2(4)
C22 C23 C24 120.3(4)
C22 C23 H23A 119.8
C24 C23 H23A 119.8
C25 C24 C23 121.2(4)
C25 C24 H24A 119.4
C23 C24 H24A 119.4
C24 C25 C26 117.7(4)
C24 C25 C28 121.6(5)
C26 C25 C28 120.7(5)
C27 C26 C25 121.6(5)
C27 C26 H26A 119.2
C25 C26 H26A 119.2
C26 C27 C22 119.6(4)
C26 C27 H27A 120.2
C22 C27 H27A 120.2
C25 C28 H28A 109.5
C25 C28 H28B 109.5
H28A C28 H28B 109.5
C25 C28 H28C 109.5
H28A C28 H28C 109.5
H28B C28 H28C 109.5
C30 C29 C31 111.6(5)
C30 C29 C21 113.6(4)
C31 C29 C21 109.6(4)
C30 C29 H29A 107.2
C31 C29 H29A 107.2
C21 C29 H29A 107.2
C29 C30 H30C 109.5
C29 C30 H30D 109.5
H30C C30 H30D 109.5
C29 C30 H30A 109.5
H30C C30 H30A 109.5
H30D C30 H30A 109.5
C29 C31 H31C 109.5
C29 C31 H31D 109.5
H31C C31 H31D 109.5
C29 C31 H31A 109.5
H31C C31 H31A 109.5
H31D C31 H31A 109.5

loop_
_geom_bond_atom_site_label_1
_geom_bond_atom_site_label_2
_geom_bond_distance
Pd1 C13 1.978(4)
Pd1 N2 2.104(3)
Pd1 P1 2.2356(11)
Pd1 Cl1 2.4159(11)
P1 N1 1.681(4)
P1 C1 1.806(4)
P1 C7 1.817(4)
N1 C14 1.411(5)
N1 H1 0.79(5)
N2 C19 1.302(5)
N2 C21 1.472(5)
N3 C19 1.367(5)
N3 C22 1.438(5)
N3 C20 1.461(6)
C1 C6 1.393(6)
C1 C2 1.394(6)
C2 C3 1.380(7)
C2 H2A 0.9300
C3 C4 1.371(7)
C3 H3A 0.9300
C4 C5 1.379(8)
C4 H4A 0.9300
C5 C6 1.380(6)
C5 H5A 0.9300
C6 H6A 0.9300
C7 C12 1.374(7)
C7 C8 1.394(6)
C8 C9 1.390(7)
C8 H8A 0.9300
C9 C10 1.356(9)
C9 H9A 0.9300
C10 C11 1.358(9)
C10 H10A 0.9300
C11 C12 1.399(8)
C11 H11A 0.9300
C12 H12A 0.9300
C13 C14 1.388(6)
C13 C18 1.407(5)
C14 C15 1.397(6)
C15 C16 1.392(6)
C15 H15A 0.9300
C16 C17 1.381(6)
C16 H16A 0.9300
C17 C18 1.399(6)
C17 H17A 0.9300
C18 C19 1.463(5)
C20 C21 1.544(6)
C20 H20A 0.9700
C20 H20B 0.9700
C21 C29 1.529(6)
C21 H21A 0.9800
C22 C23 1.370(6)
C22 C27 1.380(6)
C23 C24 1.380(7)
C23 H23A 0.9300
C24 C25 1.375(7)
C24 H24A 0.9300
C25 C26 1.387(7)
C25 C28 1.516(7)
C26 C27 1.375(7)
C26 H26A 0.9300
C27 H27A 0.9300
C28 H28A 0.9600
C28 H28B 0.9600
C28 H28C 0.9600
C29 C30 1.521(8)
C29 C31 1.527(7)
C29 H29A 0.9800
C30 H30C 0.9600
C30 H30D 0.9600
C30 H30A 0.9600
C31 H31C 0.9600
C31 H31D 0.9600
C31 H31A 0.9600

loop_
_geom_hbond_atom_site_label_D
_geom_hbond_atom_site_label_H
_geom_hbond_atom_site_label_A
_geom_hbond_distance_DH
_geom_hbond_distance_HA
_geom_hbond_distance_DA
_geom_hbond_angle_DHA
_geom_hbond_site_symmetry_A
N1 H1 Cl1 0.79(5) 2.65(5) 3.373(4) 153(5) 4_556

loop_
_geom_torsion_atom_site_label_1
_geom_torsion_atom_site_label_2
_geom_torsion_atom_site_label_3
_geom_torsion_atom_site_label_4
_geom_torsion
C13 Pd1 P1 N1 10.97(18)
N2 Pd1 P1 N1 22.0(3)
Cl1 Pd1 P1 N1 -169.53(14)
C13 Pd1 P1 C1 130.7(2)
N2 Pd1 P1 C1 141.7(3)
Cl1 Pd1 P1 C1 -49.83(17)
C13 Pd1 P1 C7 -102.81(19)
N2 Pd1 P1 C7 -91.8(3)
Cl1 Pd1 P1 C7 76.68(16)
C1 P1 N1 C14 -144.3(3)
C7 P1 N1 C14 104.3(3)
Pd1 P1 N1 C14 -14.1(3)
C13 Pd1 N2 C19 5.1(3)
P1 Pd1 N2 C19 -5.9(5)
Cl1 Pd1 N2 C19 -174.7(3)
C13 Pd1 N2 C21 -177.9(4)
P1 Pd1 N2 C21 171.1(3)
Cl1 Pd1 N2 C21 2.3(4)
N1 P1 C1 C6 -4.3(4)
C7 P1 C1 C6 107.6(4)
Pd1 P1 C1 C6 -122.7(3)
N1 P1 C1 C2 175.6(3)
C7 P1 C1 C2 -72.5(4)
Pd1 P1 C1 C2 57.2(4)
C6 C1 C2 C3 -2.3(7)
P1 C1 C2 C3 177.8(4)
C1 C2 C3 C4 2.1(8)
C2 C3 C4 C5 -1.2(8)
C3 C4 C5 C6 0.5(8)
C4 C5 C6 C1 -0.8(8)
C2 C1 C6 C5 1.7(7)
P1 C1 C6 C5 -178.4(4)
N1 P1 C7 C12 -52.8(4)
C1 P1 C7 C12 -165.0(4)
Pd1 P1 C7 C12 59.6(4)
N1 P1 C7 C8 129.8(4)
C1 P1 C7 C8 17.6(4)
Pd1 P1 C7 C8 -117.7(4)
C12 C7 C8 C9 1.1(7)
P1 C7 C8 C9 178.4(4)
C7 C8 C9 C10 -1.5(8)
C8 C9 C10 C11 1.4(10)
C9 C10 C11 C12 -1.0(11)
C8 C7 C12 C11 -0.7(8)
P1 C7 C12 C11 -178.2(5)
C10 C11 C12 C7 0.7(11)
N2 Pd1 C13 C14 175.5(4)
P1 Pd1 C13 C14 -8.4(3)
Cl1 Pd1 C13 C14 177.9(13)
N2 Pd1 C13 C18 -2.4(3)
P1 Pd1 C13 C18 173.7(3)
Cl1 Pd1 C13 C18 0.0(17)
C18 C13 C14 C15 -0.1(6)
Pd1 C13 C14 C15 -177.9(3)
C18 C13 C14 N1 179.4(4)
Pd1 C13 C14 N1 1.6(5)
P1 N1 C14 C13 9.5(5)
P1 N1 C14 C15 -171.0(3)
C13 C14 C15 C16 1.8(6)
N1 C14 C15 C16 -177.6(4)
C14 C15 C16 C17 -1.8(7)
C15 C16 C17 C18 0.0(7)
C16 C17 C18 C13 1.8(6)
C16 C17 C18 C19 177.6(4)
C14 C13 C18 C17 -1.8(6)
Pd1 C13 C18 C17 176.2(3)
C14 C13 C18 C19 -178.2(4)
Pd1 C13 C18 C19 -0.3(4)
C21 N2 C19 N3 -3.3(5)
Pd1 N2 C19 N3 174.5(3)
C21 N2 C19 C18 175.3(3)
Pd1 N2 C19 C18 -6.9(5)
C22 N3 C19 N2 -162.3(4)
C20 N3 C19 N2 -6.7(5)
C22 N3 C19 C18 19.3(7)
C20 N3 C19 C18 175.0(4)
C17 C18 C19 N2 -171.2(4)
C13 C18 C19 N2 4.9(5)
C17 C18 C19 N3 7.1(7)
C13 C18 C19 N3 -176.8(4)
C19 N3 C20 C21 12.8(5)
C22 N3 C20 C21 170.2(4)
C19 N2 C21 C29 -113.0(4)
Pd1 N2 C21 C29 69.9(5)
C19 N2 C21 C20 11.0(5)
Pd1 N2 C21 C20 -166.0(3)
N3 C20 C21 N2 -14.0(5)
N3 C20 C21 C29 107.7(4)
C19 N3 C22 C23 64.4(7)
C20 N3 C22 C23 -88.6(5)
C19 N3 C22 C27 -118.4(5)
C20 N3 C22 C27 88.6(6)
C27 C22 C23 C24 1.9(7)
N3 C22 C23 C24 179.0(4)
C22 C23 C24 C25 -2.1(8)
C23 C24 C25 C26 1.9(8)
C23 C24 C25 C28 -177.0(5)
C24 C25 C26 C27 -1.5(7)
C28 C25 C26 C27 177.3(5)
C25 C26 C27 C22 1.4(7)
C23 C22 C27 C26 -1.5(7)
N3 C22 C27 C26 -178.7(4)
N2 C21 C29 C30 59.7(5)
C20 C21 C29 C30 -57.2(5)
N2 C21 C29 C31 -174.6(4)
C20 C21 C29 C31 68.5(6)
